data_7247968
loop_
_publ_author_name
'Oliveira, Willian X. C.'
'Pinheiro, Carlos B.'
'Journaux, Yves'
'Julve, Miguel'
'Pereira, Cynthia L. M.'

_publ_section_title
;
 Effects on the magnetic interaction caused by molecular recognition in
 complexes of 1,2-azole-based oxamate and [Cu(bpca)]+ units
;
_journal_issue 5
_journal_name_full CrystEngComm
_journal_page_first 647
_journal_page_last 665
_journal_paper_doi 10.1039/D3CE01180A
_journal_volume 26
_journal_year 2024
_chemical_formula_sum 'C23 H22 Cu N6 O8'
_chemical_formula_weight 574.00
_space_group_crystal_system triclinic
_space_group_IT_number 2
_space_group_name_Hall '-P 1'
_space_group_name_H-M_alt 'P -1'
_atom_sites_solution_hydrogens mixed
_audit_creation_method SHELXL-2018/3
_audit_update_record
;
2023-12-18 deposited with the CCDC.	2024-01-02 downloaded from the CCDC.
;
_cell_angle_alpha 71.380(5)
_cell_angle_beta 73.265(5)
_cell_angle_gamma 66.095(5)
_cell_formula_units_Z 2
_cell_length_a 10.196(5)
_cell_length_b 12.292(5)
_cell_length_c 13.672(5)
_cell_measurement_reflns_used 7690
_cell_measurement_temperature 293(2)
_cell_measurement_theta_max 30.6270
_cell_measurement_theta_min 2.3000
_cell_volume 1459.4(11)
_computing_cell_refinement 'CrysAlisPro 1.171.42.49 (Rigaku OD, 2022)'
_computing_data_collection 'CrysAlisPro 1.171.42.49 (Rigaku OD, 2022)'
_computing_data_reduction 'CrysAlisPro 1.171.42.49 (Rigaku OD, 2022)'
_computing_structure_refinement 'SHELXL-2018/3 (Sheldrick, 2018)'
_diffrn_ambient_temperature 293(2)
_diffrn_detector_area_resol_mean 10.4186
_diffrn_measured_fraction_theta_full 1.000
_diffrn_measured_fraction_theta_max 1.000
_diffrn_measurement_device_type 'Xcalibur, Atlas, Gemini ultra'
_diffrn_measurement_method '\w scans'
_diffrn_radiation_type MoK\a
_diffrn_radiation_wavelength 0.71073
_diffrn_reflns_av_R_equivalents 0.0405
_diffrn_reflns_av_unetI/netI 0.0421
_diffrn_reflns_Laue_measured_fraction_full 1.000
_diffrn_reflns_Laue_measured_fraction_max 1.000
_diffrn_reflns_limit_h_max 12
_diffrn_reflns_limit_h_min -12
_diffrn_reflns_limit_k_max 14
_diffrn_reflns_limit_k_min -15
_diffrn_reflns_limit_l_max 17
_diffrn_reflns_limit_l_min -17
_diffrn_reflns_number 18877
_diffrn_reflns_point_group_measured_fraction_full 1.000
_diffrn_reflns_point_group_measured_fraction_max 1.000
_diffrn_reflns_theta_full 25.242
_diffrn_reflns_theta_max 26.372
_diffrn_reflns_theta_min 1.863
_diffrn_source 'fine-focus sealed X-ray tube'
_exptl_absorpt_coefficient_mu 0.800
_exptl_absorpt_correction_T_max 0.952
_exptl_absorpt_correction_T_min 0.800
_exptl_absorpt_correction_type analytical
_exptl_absorpt_process_details
;
CrysAlisPro 1.171.42.49 (Rigaku Oxford Diffraction, 2022)
Analytical numeric absorption correction using a multifaceted crystal
model based on expressions derived by R.C. Clark & J.S. Reid.
(Clark, R. C. & Reid, J. S. (1995). Acta Cryst. A51, 887-897)
Empirical absorption correction using spherical harmonics,
implemented in SCALE3 ABSPACK scaling algorithm.
;
_exptl_crystal_colour 'light green'
_exptl_crystal_density_diffrn 1.306
_exptl_crystal_description block
_exptl_crystal_F_000 590
_exptl_crystal_size_max 0.319
_exptl_crystal_size_mid 0.185
_exptl_crystal_size_min 0.065
_refine_diff_density_max 0.500
_refine_diff_density_min -0.396
_refine_diff_density_rms 0.060
_refine_ls_extinction_method none
_refine_ls_goodness_of_fit_ref 1.096
_refine_ls_hydrogen_treatment mixed
_refine_ls_matrix_type full
_refine_ls_number_parameters 362
_refine_ls_number_reflns 5971
_refine_ls_number_restraints 9
_refine_ls_restrained_S_all 1.095
_refine_ls_R_factor_all 0.0395
_refine_ls_R_factor_gt 0.0336
_refine_ls_shift/su_max 0.001
_refine_ls_shift/su_mean 0.000
_refine_ls_structure_factor_coef Fsqd
_refine_ls_weighting_details 'w=1/[\s^2^(Fo^2^)+(0.0466P)^2^+0.0923P] where P=(Fo^2^+2Fc^2^)/3'
_refine_ls_weighting_scheme calc
_refine_ls_wR_factor_gt 0.0870
_refine_ls_wR_factor_ref 0.0908
_reflns_Friedel_coverage 0.000
_reflns_number_gt 5171
_reflns_number_total 5971
_reflns_threshold_expression 'I > 2\s(I)'
_cod_data_source_file d3ce01180a2.cif
_cod_data_source_block 1squeeed
_cod_depositor_comments 'Adding full bibliography for 7247968--7247972.cif.'
_cod_database_code 7247968
_shelx_shelxl_version_number 2018/3
_shelx_space_group_comment
;
The symmetry employed for this shelxl refinement is uniquely defined
by the following loop, which should always be used as a source of
symmetry information in preference to the above space-group names.
They are only intended as comments.
;

loop_
_space_group_symop_operation_xyz
'x, y, z'
'-x, -y, -z'

loop_
_atom_site_label
_atom_site_type_symbol
_atom_site_fract_x
_atom_site_fract_y
_atom_site_fract_z
_atom_site_U_iso_or_equiv
_atom_site_adp_type
_atom_site_occupancy
_atom_site_site_symmetry_order
_atom_site_calc_flag
_atom_site_refinement_flags_posn
_atom_site_refinement_flags_adp
_atom_site_refinement_flags_occupancy
_atom_site_disorder_assembly
_atom_site_disorder_group
C1 C 0.8613(2) 0.68233(16) 0.05492(14) 0.0155(4) Uani 1 1 d . . . . .
C2 C 0.86429(19) 0.63434(16) -0.03781(14) 0.0152(4) Uani 1 1 d . . . . .
C3 C 0.9090(2) 0.68751(17) 0.76754(14) 0.0170(4) Uani 1 1 d . . . . .
C4 C 0.8674(3) 0.6014(2) 0.75192(16) 0.0292(5) Uani 1 1 d . . . . .
H4 H 0.842701 0.542829 0.808929 0.035 Uiso 1 1 calc R U . . .
C5 C 0.8624(3) 0.60197(19) 0.65123(15) 0.0288(5) Uani 1 1 d . . . . .
H5 H 0.833206 0.543886 0.642029 0.035 Uiso 1 1 calc R U . . .
C6 C 0.8995(2) 0.68639(18) 0.56485(14) 0.0209(4) Uani 1 1 d . . . . .
C7 C 0.9454(3) 0.7697(2) 0.58175(17) 0.0463(7) Uani 1 1 d . . . . .
H7 H 0.973618 0.826423 0.524614 0.056 Uiso 1 1 calc R U . . .
C8 C 0.9502(3) 0.7703(2) 0.68181(17) 0.0431(7) Uani 1 1 d . . . . .
H8 H 0.981512 0.827064 0.691002 0.052 Uiso 1 1 calc R U . . .
C9 C 0.9369(2) 0.7634(2) 0.36348(15) 0.0283(5) Uani 1 1 d . . . . .
H9 H 0.984717 0.815952 0.358178 0.034 Uiso 1 1 calc R U . . .
C10 C 0.8891(2) 0.69059(18) 0.45820(14) 0.0205(4) Uani 1 1 d . . . . .
C11 C 0.8273(2) 0.62834(19) 0.42814(15) 0.0257(5) Uani 1 1 d . . . . .
H11 H 0.785542 0.571053 0.472308 0.031 Uiso 1 1 calc R U . . .
C12 C 1.2490(2) 0.65751(17) 0.08509(15) 0.0219(4) Uani 1 1 d . . . . .
H12 H 1.208892 0.616012 0.062538 0.026 Uiso 1 1 calc R U . . .
C13 C 1.3914(2) 0.60258(19) 0.10046(18) 0.0301(5) Uani 1 1 d . . . . .
H13 H 1.445476 0.524061 0.090313 0.036 Uiso 1 1 calc R U . . .
C14 C 1.4536(2) 0.66487(19) 0.13108(19) 0.0330(5) Uani 1 1 d . . . . .
H14 H 1.549594 0.629092 0.141786 0.040 Uiso 1 1 calc R U . . .
C15 C 1.3698(2) 0.78182(19) 0.14548(17) 0.0266(5) Uani 1 1 d . . . . .
H15 H 1.409098 0.826485 0.164835 0.032 Uiso 1 1 calc R U . . .
C16 C 1.2273(2) 0.83071(16) 0.13066(14) 0.0173(4) Uani 1 1 d . . . . .
C17 C 1.1294(2) 0.95619(17) 0.14707(14) 0.0170(4) Uani 1 1 d . . . . .
C18 C 0.8747(2) 1.08020(16) 0.15988(14) 0.0162(4) Uani 1 1 d . . . . .
C19 C 0.7347(2) 1.07819(17) 0.14606(15) 0.0191(4) Uani 1 1 d . . . . .
C20 C 0.6052(2) 1.1741(2) 0.15826(18) 0.0303(5) Uani 1 1 d . . . . .
H20 H 0.601958 1.243126 0.174626 0.036 Uiso 1 1 calc R U . . .
C21 C 0.4790(2) 1.1654(2) 0.1455(2) 0.0424(6) Uani 1 1 d . . . . .
H21 H 0.390005 1.228730 0.153151 0.051 Uiso 1 1 calc R U . . .
C22 C 0.4883(2) 1.0619(2) 0.1215(2) 0.0413(6) Uani 1 1 d . . . . .
H22 H 0.405389 1.054042 0.113376 0.050 Uiso 1 1 calc R U . . .
C23 C 0.6218(2) 0.9698(2) 0.10962(18) 0.0300(5) Uani 1 1 d . . . . .
H23 H 0.627247 0.900134 0.093103 0.036 Uiso 1 1 calc R U . . .
N1 N 0.90811(16) 0.69848(14) -0.13208(11) 0.0159(3) Uani 1 1 d . . . . .
H1 H 0.939834 0.753407 -0.131835 0.019 Uiso 1 1 calc R U . . .
N2 N 0.90518(19) 0.74786(15) 0.28199(12) 0.0237(4) Uani 1 1 d . . . . .
N3 N 0.83815(19) 0.66526(15) 0.32374(12) 0.0223(4) Uani 1 1 d . . . . .
H3 H 0.805787 0.638930 0.287638 0.027 Uiso 1 1 calc R U . . .
N4 N 1.16681(17) 0.76928(14) 0.10181(12) 0.0170(3) Uani 1 1 d . . . . .
N5 N 0.98878(16) 0.97754(13) 0.14175(12) 0.0155(3) Uani 1 1 d . . . . .
N6 N 0.74387(17) 0.97719(15) 0.12104(12) 0.0188(3) Uani 1 1 d . . . . .
O1 O 0.93130(14) 0.75453(12) 0.03257(10) 0.0196(3) Uani 1 1 d . . . . .
O2 O 0.78893(18) 0.64855(15) 0.13980(10) 0.0316(4) Uani 1 1 d . . . . .
O3 O 0.82289(16) 0.54771(12) -0.02097(10) 0.0231(3) Uani 1 1 d . . . . .
O4 O 1.17782(14) 1.02474(12) 0.16098(11) 0.0244(3) Uani 1 1 d . . . . .
O5 O 0.87623(14) 1.16588(12) 0.18628(11) 0.0228(3) Uani 1 1 d . . . . .
Cu1 Cu 0.94699(2) 0.84770(2) 0.11702(2) 0.01455(8) Uani 1 1 d . . . . .
O6 O 0.71347(16) 0.41380(13) 0.17978(12) 0.0311(4) Uani 1 1 d D . . . .
H6B H 0.764(2) 0.4572(15) 0.1289(14) 0.047 Uiso 1 1 d D U . . .
H6A H 0.7730(19) 0.3363(6) 0.1793(17) 0.047 Uiso 1 1 d D U . . .
O7 O 0.6263(2) 0.52193(18) 0.35591(14) 0.0560(5) Uani 1 1 d D . . . .
H7B H 0.629(4) 0.4593(15) 0.4128(11) 0.084 Uiso 1 1 d D U . . .
H7A H 0.658(4) 0.483(2) 0.3031(13) 0.084 Uiso 1 1 d D U . . .
O8 O 1.6759(3) 0.4077(2) 0.56109(17) 0.0681(6) Uani 1 1 d D . . . .
H8A H 1.708(3) 0.3268(8) 0.565(3) 0.102 Uiso 1 1 d D U . . .
H8B H 1.5883(18) 0.420(3) 0.604(2) 0.102 Uiso 1 1 d D U . . .

loop_
_atom_site_aniso_label
_atom_site_aniso_U_11
_atom_site_aniso_U_22
_atom_site_aniso_U_33
_atom_site_aniso_U_23
_atom_site_aniso_U_13
_atom_site_aniso_U_12
C1 0.0208(9) 0.0160(9) 0.0143(9) -0.0059(7) -0.0076(8) -0.0061(7)
C2 0.0183(9) 0.0172(9) 0.0133(9) -0.0054(7) -0.0064(7) -0.0053(7)
C3 0.0200(9) 0.0215(10) 0.0115(9) -0.0053(7) -0.0048(7) -0.0068(8)
C4 0.0562(15) 0.0283(11) 0.0130(10) -0.0031(8) -0.0052(9) -0.0263(11)
C5 0.0560(14) 0.0278(11) 0.0168(10) -0.0059(8) -0.0082(10) -0.0268(10)
C6 0.0291(10) 0.0266(11) 0.0128(9) -0.0052(8) -0.0051(8) -0.0139(9)
C7 0.096(2) 0.0567(16) 0.0139(11) 0.0037(10) -0.0108(12) -0.0618(17)
C8 0.087(2) 0.0524(16) 0.0184(11) -0.0011(10) -0.0106(12) -0.0572(15)
C9 0.0467(13) 0.0376(12) 0.0158(10) -0.0053(9) -0.0069(9) -0.0296(11)
C10 0.0287(10) 0.0245(10) 0.0126(9) -0.0048(8) -0.0050(8) -0.0122(8)
C11 0.0423(12) 0.0327(12) 0.0105(9) -0.0019(8) -0.0044(9) -0.0238(10)
C12 0.0284(10) 0.0157(9) 0.0225(10) -0.0053(8) -0.0037(8) -0.0086(8)
C13 0.0291(11) 0.0179(10) 0.0403(13) -0.0107(9) -0.0057(10) -0.0027(9)
C14 0.0226(11) 0.0240(11) 0.0499(14) -0.0086(10) -0.0129(10) -0.0013(9)
C15 0.0229(10) 0.0218(10) 0.0396(12) -0.0074(9) -0.0129(9) -0.0071(8)
C16 0.0200(9) 0.0151(9) 0.0186(9) -0.0030(7) -0.0046(8) -0.0077(7)
C17 0.0211(9) 0.0171(9) 0.0151(9) -0.0028(7) -0.0054(7) -0.0082(8)
C18 0.0210(9) 0.0141(9) 0.0137(9) -0.0028(7) -0.0030(7) -0.0067(7)
C19 0.0212(10) 0.0178(9) 0.0188(10) -0.0051(8) -0.0033(8) -0.0069(8)
C20 0.0201(10) 0.0273(11) 0.0482(14) -0.0177(10) -0.0058(10) -0.0063(9)
C21 0.0182(11) 0.0367(14) 0.0741(19) -0.0253(13) -0.0088(11) -0.0017(10)
C22 0.0205(11) 0.0428(14) 0.0705(18) -0.0193(13) -0.0144(12) -0.0117(10)
C23 0.0273(11) 0.0291(12) 0.0427(13) -0.0106(10) -0.0103(10) -0.0142(9)
N1 0.0235(8) 0.0171(8) 0.0131(8) -0.0055(6) -0.0053(6) -0.0101(6)
N2 0.0368(10) 0.0285(9) 0.0127(8) -0.0031(7) -0.0054(7) -0.0188(8)
N3 0.0365(10) 0.0277(9) 0.0120(8) -0.0036(7) -0.0065(7) -0.0197(8)
N4 0.0209(8) 0.0158(8) 0.0158(8) -0.0039(6) -0.0044(6) -0.0068(6)
N5 0.0185(8) 0.0139(8) 0.0188(8) -0.0058(6) -0.0063(6) -0.0069(6)
N6 0.0181(8) 0.0215(8) 0.0212(8) -0.0066(7) -0.0046(7) -0.0090(7)
O1 0.0287(7) 0.0235(7) 0.0143(7) -0.0067(5) -0.0047(6) -0.0145(6)
O2 0.0490(9) 0.0492(10) 0.0133(7) -0.0099(7) 0.0001(7) -0.0354(8)
O3 0.0396(8) 0.0236(7) 0.0145(7) -0.0041(5) -0.0061(6) -0.0185(6)
O4 0.0216(7) 0.0208(7) 0.0403(9) -0.0128(6) -0.0121(6) -0.0080(6)
O5 0.0223(7) 0.0190(7) 0.0327(8) -0.0131(6) -0.0073(6) -0.0057(6)
Cu1 0.01894(13) 0.01559(13) 0.01391(13) -0.00560(9) -0.00455(9) -0.00799(9)
O6 0.0285(8) 0.0169(7) 0.0372(9) -0.0052(6) 0.0027(7) -0.0042(6)
O7 0.0779(14) 0.0620(13) 0.0376(10) -0.0163(9) -0.0057(10) -0.0334(12)
O8 0.0720(15) 0.0847(16) 0.0460(12) -0.0043(12) -0.0073(11) -0.0361(13)

loop_
_atom_type_symbol
_atom_type_description
_atom_type_scat_dispersion_real
_atom_type_scat_dispersion_imag
_atom_type_scat_source
C C 0.0033 0.0016 'International Tables Vol C Tables 4.2.6.8 and 6.1.1.4'
H H 0.0000 0.0000 'International Tables Vol C Tables 4.2.6.8 and 6.1.1.4'
N N 0.0061 0.0033 'International Tables Vol C Tables 4.2.6.8 and 6.1.1.4'
O O 0.0106 0.0060 'International Tables Vol C Tables 4.2.6.8 and 6.1.1.4'
Cu Cu 0.3201 1.2651 'International Tables Vol C Tables 4.2.6.8 and 6.1.1.4'

loop_
_geom_angle_atom_site_label_1
_geom_angle_atom_site_label_2
_geom_angle_atom_site_label_3
_geom_angle
_geom_angle_site_symmetry_1
_geom_angle_site_symmetry_3
_geom_angle_publ_flag
O2 C1 O1 128.16(16) . . ?
O2 C1 C2 116.50(16) . . ?
O1 C1 C2 115.31(15) . . ?
O3 C2 N1 126.10(16) . . ?
O3 C2 C1 120.04(16) . . ?
N1 C2 C1 113.79(16) . . ?
C8 C3 C4 118.87(18) . . ?
C8 C3 N1 117.22(17) . 1_556 ?
C4 C3 N1 123.88(17) . 1_556 ?
C3 C4 C5 120.20(19) . . ?
C6 C5 C4 121.60(19) . . ?
C5 C6 C7 117.37(18) . . ?
C5 C6 C10 121.95(18) . . ?
C7 C6 C10 120.68(18) . . ?
C8 C7 C6 121.5(2) . . ?
C3 C8 C7 120.4(2) . . ?
N2 C9 C10 111.47(18) . . ?
C11 C10 C9 103.90(17) . . ?
C11 C10 C6 128.82(18) . . ?
C9 C10 C6 127.25(18) . . ?
N3 C11 C10 107.52(18) . . ?
N4 C12 C13 121.69(19) . . ?
C12 C13 C14 119.65(19) . . ?
C13 C14 C15 118.58(19) . . ?
C16 C15 C14 118.94(19) . . ?
N4 C16 C15 122.28(18) . . ?
N4 C16 C17 116.09(16) . . ?
C15 C16 C17 121.63(17) . . ?
O4 C17 N5 128.16(17) . . ?
O4 C17 C16 121.15(17) . . ?
N5 C17 C16 110.68(15) . . ?
O5 C18 N5 127.82(18) . . ?
O5 C18 C19 120.74(16) . . ?
N5 C18 C19 111.42(16) . . ?
N6 C19 C20 122.35(18) . . ?
N6 C19 C18 116.04(16) . . ?
C20 C19 C18 121.61(18) . . ?
C19 C20 C21 118.5(2) . . ?
C22 C21 C20 119.0(2) . . ?
C21 C22 C23 119.4(2) . . ?
N6 C23 C22 122.2(2) . . ?
C2 N1 C3 128.29(16) . 1_554 ?
C9 N2 N3 104.87(16) . . ?
C9 N2 Cu1 125.78(14) . . ?
N3 N2 Cu1 129.27(12) . . ?
N2 N3 C11 112.24(16) . . ?
C12 N4 C16 118.81(16) . . ?
C12 N4 Cu1 127.10(13) . . ?
C16 N4 Cu1 112.95(12) . . ?
C18 N5 C17 123.85(16) . . ?
C18 N5 Cu1 117.99(13) . . ?
C17 N5 Cu1 118.00(12) . . ?
C23 N6 C19 118.47(17) . . ?
C23 N6 Cu1 128.30(14) . . ?
C19 N6 Cu1 113.05(12) . . ?
C1 O1 Cu1 130.74(12) . . ?
O1 Cu1 N5 155.61(6) . . ?
O1 Cu1 N4 94.32(6) . . ?
N5 Cu1 N4 81.11(7) . . ?
O1 Cu1 N6 99.00(6) . . ?
N5 Cu1 N6 81.08(7) . . ?
N4 Cu1 N6 160.84(7) . . ?
O1 Cu1 N2 106.08(6) . . ?
N5 Cu1 N2 98.16(7) . . ?
N4 Cu1 N2 94.12(6) . . ?
N6 Cu1 N2 95.34(7) . . ?

loop_
_geom_bond_atom_site_label_1
_geom_bond_atom_site_label_2
_geom_bond_distance
_geom_bond_site_symmetry_2
_geom_bond_publ_flag
C1 O2 1.229(2) . ?
C1 O1 1.267(2) . ?
C1 C2 1.548(2) . ?
C2 O3 1.232(2) . ?
C2 N1 1.337(2) . ?
C3 C8 1.374(3) . ?
C3 C4 1.380(3) . ?
C3 N1 1.418(2) 1_556 ?
C4 C5 1.390(3) . ?
C5 C6 1.376(3) . ?
C6 C7 1.387(3) . ?
C6 C10 1.475(3) . ?
C7 C8 1.385(3) . ?
C9 N2 1.333(2) . ?
C9 C10 1.402(3) . ?
C10 C11 1.376(3) . ?
C11 N3 1.339(2) . ?
C12 N4 1.341(2) . ?
C12 C13 1.378(3) . ?
C13 C14 1.384(3) . ?
C14 C15 1.387(3) . ?
C15 C16 1.377(3) . ?
C16 N4 1.347(2) . ?
C16 C17 1.507(3) . ?
C17 O4 1.218(2) . ?
C17 N5 1.369(2) . ?
C18 O5 1.224(2) . ?
C18 N5 1.360(2) . ?
C18 C19 1.504(3) . ?
C19 N6 1.351(2) . ?
C19 C20 1.378(3) . ?
C20 C21 1.397(3) . ?
C21 C22 1.373(3) . ?
C22 C23 1.379(3) . ?
C23 N6 1.340(3) . ?
N2 N3 1.338(2) . ?
N2 Cu1 2.2086(17) . ?
N4 Cu1 2.0259(18) . ?
N5 Cu1 1.9549(16) . ?
N6 Cu1 2.0358(17) . ?
O1 Cu1 1.9415(13) . ?

loop_
_geom_hbond_atom_site_label_D
_geom_hbond_atom_site_label_H
_geom_hbond_atom_site_label_A
_geom_hbond_distance_DH
_geom_hbond_distance_HA
_geom_hbond_distance_DA
_geom_hbond_angle_DHA
_geom_hbond_site_symmetry_A
_geom_hbond_publ_flag
N3 H3 O2 0.86 2.04 2.785(2) 144.6 . yes
N3 H3 O7 0.86 2.57 3.163(3) 127.5 . yes
N1 H1 O5 0.86 2.30 3.067(2) 148.7 2_775 yes
O7 H7A O6 0.900(2) 1.968(4) 2.865(3) 174(3) . yes
O7 H7B O8 0.900(2) 2.06(2) 2.797(3) 139(3) 1_455 yes
O6 H6A O5 0.899(2) 1.910(4) 2.804(2) 172(2) 1_545 yes
O6 H6B O3 0.899(2) 2.044(11) 2.886(2) 155(2) . yes
O8 H8B O7 0.900(2) 1.973(14) 2.825(4) 157(3) 2_766 yes
